data_7132631
loop_
_publ_author_name
'Obi, Akachukwu D.'
'Deng, Chun-Lin'
'Alexis, Andrew J.'
'Dickie, Diane A.'
'Gilliard, Jr, Robert J'

_publ_section_title
;
 Geminal bimetallic coordination of a carbone to main-group and transition
 metals.
;
_journal_issue 14
_journal_name_full 'Chemical communications (Cambridge, England)'
_journal_page_first 1880
_journal_page_last 1883
_journal_paper_doi 10.1039/d3cc06226k
_journal_volume 60
_journal_year 2024
_chemical_formula_sum 'C141 H87.9 B2 Br2 Cl5.9 F48.05 P4 Sb2'
_chemical_formula_weight 3452.93
_space_group_crystal_system triclinic
_space_group_IT_number 2
_space_group_name_Hall '-P 1'
_space_group_name_H-M_alt 'P -1'
_atom_sites_solution_hydrogens geom
_atom_sites_solution_primary iterative
_audit_update_record
;
2023-12-05 deposited with the CCDC.	2024-01-16 downloaded from the CCDC.
;
_cell_angle_alpha 107.079(2)
_cell_angle_beta 95.331(2)
_cell_angle_gamma 99.299(2)
_cell_formula_units_Z 1
_cell_length_a 12.1350(9)
_cell_length_b 16.6073(12)
_cell_length_c 18.5495(13)
_cell_measurement_reflns_used 9871
_cell_measurement_temperature 100.(2)
_cell_measurement_theta_max 27.0926
_cell_measurement_theta_min 2.1830
_cell_volume 3487.2(4)
_computing_cell_refinement 'SAINT V8.40B (Bruker Nano, Inc., 2019)'
_computing_data_collection 'Bruker Instrument Service v2017.5.0.0'
_computing_data_reduction 'SAINT V8.40B (Bruker Nano, Inc., 2019)'
_computing_structure_refinement 'SHELXL-2018/3 (Sheldrick, 2018)'
_computing_structure_solution 'SHELXT 2018/2 (Sheldrick, 2018)'
_diffrn_ambient_temperature 100.(2)
_diffrn_detector_area_resol_mean 8.3333
_diffrn_measured_fraction_theta_full 0.997
_diffrn_measured_fraction_theta_max 0.997
_diffrn_measurement_device_type 'Bruker Kappa APEXII Duo'
_diffrn_measurement_method '\f and \w scans'
_diffrn_radiation_monochromator graphite
_diffrn_radiation_type 'Mo K\a'
_diffrn_radiation_wavelength 0.71073
_diffrn_reflns_av_R_equivalents 0.0698
_diffrn_reflns_av_unetI/netI 0.0599
_diffrn_reflns_limit_h_max 16
_diffrn_reflns_limit_h_min -15
_diffrn_reflns_limit_k_max 22
_diffrn_reflns_limit_k_min -21
_diffrn_reflns_limit_l_max 24
_diffrn_reflns_limit_l_min -24
_diffrn_reflns_number 88634
_diffrn_reflns_theta_full 25.24
_diffrn_reflns_theta_max 28.36
_diffrn_reflns_theta_min 1.16
_diffrn_source 'fine-focus sealed tube'
_diffrn_source_current 30.0
_diffrn_source_power 1.50
_diffrn_source_voltage 50
_exptl_absorpt_coefficient_mu 1.234
_exptl_absorpt_correction_T_max 0.82
_exptl_absorpt_correction_T_min 0.72
_exptl_absorpt_correction_type multi-scan
_exptl_absorpt_process_details
;
SADABS-2016/2 - Bruker AXS area detector scaling and absorption correction
;
_exptl_crystal_colour 'clear colourless'
_exptl_crystal_density_diffrn 1.644
_exptl_crystal_density_method 'not measured'
_exptl_crystal_description plate
_exptl_crystal_F_000 1709
_exptl_crystal_size_max 0.444
_exptl_crystal_size_mid 0.227
_exptl_crystal_size_min 0.172
_refine_diff_density_max 0.823
_refine_diff_density_min -0.983
_refine_ls_extinction_method none
_refine_ls_goodness_of_fit_ref 1.007
_refine_ls_hydrogen_treatment constr
_refine_ls_matrix_type full
_refine_ls_number_parameters 1041
_refine_ls_number_reflns 17385
_refine_ls_number_restraints 284
_refine_ls_restrained_S_all 1.075
_refine_ls_R_factor_all 0.0699
_refine_ls_R_factor_gt 0.0391
_refine_ls_shift/su_max 0.002
_refine_ls_shift/su_mean 0.000
_refine_ls_structure_factor_coef Fsqd
_refine_ls_weighting_details 'w=1/[\s^2^(Fo^2^)+(0.0303P)^2^+4.2803P] where P=(Fo^2^+2Fc^2^)/3'
_refine_ls_weighting_scheme calc
_refine_ls_wR_factor_gt 0.0765
_refine_ls_wR_factor_ref 0.0875
_reflns_Friedel_coverage 0.000
_reflns_number_gt 12793
_reflns_number_total 17385
_reflns_threshold_expression 'I > 2\s(I)'
_cod_data_source_file d3cc06226k2.cif
_cod_data_source_block 4_BArF
_cod_depositor_comments
;
The following automatic conversions were performed:

data item '_exptl_absorpt_correction_type' value 'Multi-Scan' was
changed to 'multi-scan' in accordance with the
/home/data/users/saulius/crontab/automatic-downloads/rss-feeds/RSC/lib/dictionaries/cif_core.dic
dictionary named 'cif_core.dic' version 2.4.2 last updated on
2011-04-26.

Automatic conversion script
Id: cif_fix_values 8170 2020-07-09 18:12:32Z antanas 

 Adding full bibliography for 7132627--7132633.cif.
;
_cod_original_formula_sum 'C141 H87.90 B2 Br2 Cl5.90 F48.05 P4 Sb2'
_cod_database_code 7132631

loop_
_space_group_symop_operation_xyz
'x, y, z'
'-x, -y, -z'

loop_
_atom_site_type_symbol
_atom_site_label
_atom_site_fract_x
_atom_site_fract_y
_atom_site_fract_z
_atom_site_U_iso_or_equiv
_atom_site_adp_type
_atom_site_calc_flag
_atom_site_refinement_flags_adp
_atom_site_refinement_flags_occupancy
_atom_site_refinement_flags_posn
_atom_site_occupancy
_atom_site_disorder_assembly
_atom_site_disorder_group
Sb Sb1 0.47812(2) 0.88785(2) 0.96228(2) 0.01185(5) Uani d . . . 1.0 . .
Br Br1 0.32099(2) 0.93631(2) 1.06023(2) 0.01761(7) Uani d . . . 1.0 . .
P P1 0.52039(6) 0.73692(4) 0.82116(4) 0.01243(14) Uani d . . . 1.0 . .
P P2 0.72047(6) 0.80943(4) 0.95130(4) 0.01234(14) Uani d . . . 1.0 . .
C C1 0.6144(2) 0.82527(16) 0.88730(15) 0.0131(5) Uani d . . . 1.0 . .
H H1 0.648638 0.865274 0.860648 0.016 Uiso calc U . R 1.0 . .
C C2 0.4078(2) 0.75155(16) 0.94164(15) 0.0136(5) Uani d . . . 1.0 . .
C C3 0.4383(2) 0.69065(17) 0.88033(15) 0.0135(5) Uani d . . . 1.0 . .
C C4 0.4027(2) 0.60240(17) 0.86715(16) 0.0167(6) Uani d . . . 1.0 . .
H H4 0.426442 0.561772 0.826892 0.02 Uiso calc U . R 1.0 . .
C C5 0.3323(2) 0.57518(18) 0.91378(16) 0.0198(6) Uani d . . . 1.0 . .
H H5 0.308014 0.515482 0.905708 0.024 Uiso calc U . R 1.0 . .
C C6 0.2975(2) 0.63448(18) 0.97186(17) 0.0201(6) Uani d . . . 1.0 . .
H H6 0.24692 0.615189 1.002193 0.024 Uiso calc U . R 1.0 . .
C C7 0.3357(2) 0.72223(18) 0.98650(16) 0.0170(6) Uani d . . . 1.0 . .
H H7 0.312283 0.762277 1.027371 0.02 Uiso calc U . R 1.0 . .
C C8 0.4279(2) 0.77869(17) 0.76574(15) 0.0156(6) Uani d . . . 1.0 . .
C C9 0.3116(3) 0.7514(2) 0.75606(18) 0.0244(7) Uani d . . . 1.0 . .
H H9 0.279212 0.714734 0.782587 0.029 Uiso calc U . R 1.0 . .
C C10 0.2427(3) 0.7784(2) 0.7072(2) 0.0323(8) Uani d . . . 1.0 . .
H H10 0.163059 0.760212 0.700599 0.039 Uiso calc U . R 1.0 . .
C C11 0.2894(3) 0.8311(2) 0.66844(17) 0.0269(7) Uani d . . . 1.0 . .
H H11 0.241926 0.84873 0.634838 0.032 Uiso calc U . R 1.0 . .
C C12 0.4047(3) 0.8584(2) 0.67806(18) 0.0273(7) Uani d . . . 1.0 . .
H H12 0.436367 0.89526 0.651468 0.033 Uiso calc U . R 1.0 . .
C C13 0.4748(3) 0.83226(19) 0.72640(17) 0.0217(6) Uani d . . . 1.0 . .
H H13 0.554391 0.850767 0.732691 0.026 Uiso calc U . R 1.0 . .
C C14 0.5817(2) 0.66242(18) 0.75319(15) 0.0164(6) Uani d . . . 1.0 . .
C C15 0.5165(3) 0.58300(18) 0.70897(16) 0.0211(6) Uani d . . . 1.0 . .
H H15 0.439409 0.568411 0.714415 0.025 Uiso calc U . R 1.0 . .
C C16 0.5644(3) 0.5253(2) 0.65702(18) 0.0290(8) Uani d . . . 1.0 . .
H H16 0.521137 0.470416 0.627843 0.035 Uiso calc U . R 1.0 . .
C C17 0.6762(3) 0.5487(2) 0.64813(18) 0.0319(8) Uani d . . . 1.0 . .
H H17 0.70983 0.508936 0.613467 0.038 Uiso calc U . R 1.0 . .
C C18 0.7392(3) 0.6289(2) 0.68885(17) 0.0271(7) Uani d . . . 1.0 . .
H H18 0.814699 0.644753 0.680728 0.032 Uiso calc U . R 1.0 . .
C C19 0.6924(3) 0.68628(19) 0.74168(16) 0.0201(6) Uani d . . . 1.0 . .
H H19 0.735536 0.741569 0.769841 0.024 Uiso calc U . R 1.0 . .
C C20 0.6071(2) 0.90332(17) 1.05801(15) 0.0141(6) Uani d . . . 1.0 . .
C C21 0.7079(2) 0.87466(17) 1.04474(15) 0.0148(6) Uani d . . . 1.0 . .
C C22 0.7941(3) 0.88624(19) 1.10454(17) 0.0210(6) Uani d . . . 1.0 . .
H H22 0.861862 0.866201 1.094306 0.025 Uiso calc U . R 1.0 . .
C C23 0.7801(3) 0.92710(19) 1.17875(17) 0.0236(7) Uani d . . . 1.0 . .
H H23 0.838222 0.935458 1.219782 0.028 Uiso calc U . R 1.0 . .
C C24 0.6809(3) 0.95565(19) 1.19273(17) 0.0236(7) Uani d . . . 1.0 . .
H H24 0.670525 0.982669 1.243708 0.028 Uiso calc U . R 1.0 . .
C C25 0.5964(3) 0.94529(18) 1.13317(16) 0.0185(6) Uani d . . . 1.0 . .
H H25 0.529988 0.967204 1.143848 0.022 Uiso calc U . R 1.0 . .
C C26 0.6973(2) 0.70042(17) 0.95373(16) 0.0145(6) Uani d . . . 1.0 . .
C C27 0.6392(2) 0.67967(18) 1.00961(16) 0.0178(6) Uani d . . . 1.0 . .
H H27 0.617334 0.723331 1.048257 0.021 Uiso calc U . R 1.0 . .
C C28 0.6140(3) 0.59458(19) 1.00793(17) 0.0215(6) Uani d . . . 1.0 . .
H H28 0.576269 0.580014 1.046347 0.026 Uiso calc U . R 1.0 . .
C C29 0.6438(3) 0.53036(19) 0.95017(18) 0.0236(7) Uani d . . . 1.0 . .
H H29 0.623153 0.471908 0.947913 0.028 Uiso calc U . R 1.0 . .
C C30 0.7037(3) 0.55161(18) 0.89594(17) 0.0210(6) Uani d . . . 1.0 . .
H H30 0.725833 0.507858 0.857511 0.025 Uiso calc U . R 1.0 . .
C C31 0.7312(2) 0.63633(18) 0.89774(16) 0.0170(6) Uani d . . . 1.0 . .
H H31 0.772989 0.650942 0.860997 0.02 Uiso calc U . R 1.0 . .
C C32 0.8597(2) 0.83808(17) 0.92954(16) 0.0160(6) Uani d . . . 1.0 . .
C C33 0.8833(2) 0.90464(19) 0.89819(18) 0.0219(6) Uani d . . . 1.0 . .
H H33 0.825307 0.933096 0.886789 0.026 Uiso calc U . R 1.0 . .
C C34 0.9912(3) 0.9290(2) 0.8838(2) 0.0289(7) Uani d . . . 1.0 . .
H H34 1.006749 0.973518 0.861461 0.035 Uiso calc U . R 1.0 . .
C C35 1.0765(3) 0.8892(2) 0.9016(2) 0.0298(8) Uani d . . . 1.0 . .
H H35 1.150668 0.906969 0.892178 0.036 Uiso calc U . R 1.0 . .
C C36 1.0543(3) 0.8238(2) 0.9332(2) 0.0306(8) Uani d . . . 1.0 . .
H H36 1.113261 0.796379 0.945104 0.037 Uiso calc U . R 1.0 . .
C C37 0.9463(2) 0.7979(2) 0.94747(18) 0.0235(7) Uani d . . . 1.0 . .
H H37 0.931221 0.753045 0.969407 0.028 Uiso calc U . R 1.0 . .
F F1 0.1179(2) 1.10087(13) 0.61166(17) 0.0714(9) Uani d . . . 1.0 . .
F F2 0.2773(2) 1.06563(14) 0.62540(14) 0.0622(8) Uani d . . . 1.0 . .
F F3 0.2111(2) 1.07441(12) 0.51936(12) 0.0493(6) Uani d . . . 1.0 . .
F F7 -0.10402(18) 0.38334(13) 0.17046(13) 0.0528(7) Uani d . . . 1.0 . .
F F8 -0.02173(18) 0.38126(12) 0.27617(13) 0.0417(5) Uani d . . . 1.0 . .
F F9 0.07571(16) 0.42619(12) 0.20121(11) 0.0334(5) Uani d . . . 1.0 . .
F F16 0.21785(18) 0.99526(12) 0.23334(12) 0.0386(5) Uani d . . . 1.0 . .
F F17 0.05935(18) 0.94597(14) 0.26407(12) 0.0437(6) Uani d . . . 1.0 . .
F F18 0.10061(17) 0.88815(13) 0.15317(11) 0.0365(5) Uani d . . . 1.0 . .
C C38 0.1105(2) 0.80862(17) 0.47136(15) 0.0143(6) Uani d . . . 1.0 . .
C C39 0.0285(2) 0.78470(18) 0.51367(16) 0.0173(6) Uani d . . . 1.0 . .
H H39 -0.005825 0.725718 0.500855 0.021 Uiso calc U . R 1.0 . .
C C40 -0.0044(2) 0.84355(19) 0.57332(17) 0.0210(6) Uani d . . . 1.0 . .
C C41 0.0448(3) 0.93041(19) 0.59429(17) 0.0221(6) Uani d . . . 1.0 . .
H H41 0.022664 0.971135 0.635267 0.027 Uiso calc U . R 1.0 . .
C C42 0.1265(3) 0.95597(18) 0.55417(16) 0.0195(6) Uani d . . . 1.0 . .
C C43 0.1594(2) 0.89622(18) 0.49423(16) 0.0173(6) Uani d . . . 1.0 . .
H H43 0.216707 0.915501 0.468115 0.021 Uiso calc U . R 1.0 . .
C C44 0.1828(3) 1.0487(2) 0.57738(19) 0.0279(7) Uani d . . . 1.0 . .
C C46 0.0410(2) 0.66162(17) 0.35318(15) 0.0133(5) Uani d . . . 1.0 . .
C C47 -0.0657(2) 0.68131(17) 0.34034(15) 0.0152(6) Uani d . . . 1.0 . .
H H47 -0.076581 0.737642 0.365084 0.018 Uiso calc U . R 1.0 . .
C C48 -0.1558(2) 0.62124(17) 0.29271(16) 0.0160(6) Uani d . . . 1.0 . .
C C49 -0.1430(2) 0.53813(18) 0.25539(16) 0.0176(6) Uani d . . . 1.0 . .
H H49 -0.204869 0.496519 0.223358 0.021 Uiso calc U . R 1.0 . .
C C50 -0.0379(2) 0.51757(17) 0.26609(16) 0.0157(6) Uani d . . . 1.0 . .
C C51 0.0519(2) 0.57808(17) 0.31389(15) 0.0152(6) Uani d . . . 1.0 . .
H H51 0.123107 0.562243 0.320134 0.018 Uiso calc U . R 1.0 . .
C C52 -0.0223(3) 0.42825(19) 0.22816(18) 0.0222(7) Uani d . . . 1.0 . .
C C54 0.2070(2) 0.77297(17) 0.34153(15) 0.0145(6) Uani d . . . 1.0 . .
C C55 0.1608(2) 0.83330(18) 0.31466(16) 0.0176(6) Uani d . . . 1.0 . .
H H55 0.100158 0.855354 0.337071 0.021 Uiso calc U . R 1.0 . .
C C56 0.2002(3) 0.86167(19) 0.25689(17) 0.0195(6) Uani d . . . 1.0 . .
C C57 0.2906(2) 0.83292(18) 0.22326(16) 0.0184(6) Uani d . . . 1.0 . .
H H57 0.319775 0.853968 0.185037 0.022 Uiso calc U . R 1.0 . .
C C58 0.3363(2) 0.77258(18) 0.24759(16) 0.0164(6) Uani d . . . 1.0 . .
C C59 0.2943(2) 0.74253(17) 0.30446(15) 0.0155(6) Uani d . . . 1.0 . .
H H59 0.326332 0.69976 0.318534 0.019 Uiso calc U . R 1.0 . .
C C61 0.1455(3) 0.9229(2) 0.22736(19) 0.0281(7) Uani d . . . 1.0 . .
C C62 0.2345(2) 0.69265(17) 0.45039(15) 0.0149(6) Uani d . . . 1.0 . .
C C63 0.3518(2) 0.72243(18) 0.46771(15) 0.0172(6) Uani d . . . 1.0 . .
H H63 0.38545 0.766489 0.448931 0.021 Uiso calc U . R 1.0 . .
C C64 0.4207(2) 0.68944(19) 0.51159(16) 0.0204(6) Uani d . . . 1.0 . .
C C65 0.3746(3) 0.62642(19) 0.54122(16) 0.0206(6) Uani d . . . 1.0 . .
H H65 0.421491 0.603672 0.570895 0.025 Uiso calc U . R 1.0 . .
C C66 0.2587(3) 0.59723(18) 0.52665(16) 0.0192(6) Uani d . . . 1.0 . .
C C67 0.1903(2) 0.62923(17) 0.48164(15) 0.0162(6) Uani d . . . 1.0 . .
H H67 0.111145 0.60739 0.471837 0.019 Uiso calc U . R 1.0 . .
B B1 0.1502(3) 0.7347(2) 0.40423(18) 0.0147(6) Uani d . . . 1.0 . .
C C45 -0.0914(3) 0.8141(2) 0.61670(19) 0.0351(8) Uani d . . D 1.0 . .
F F4 -0.0578(8) 0.8386(11) 0.6937(5) 0.0329(7) Uani d . P D 0.268(11) A 1
F F5 -0.1696(9) 0.8698(8) 0.6154(6) 0.0329(7) Uani d . P D 0.268(11) A 1
F F6 -0.1634(12) 0.7414(9) 0.5661(6) 0.0329(7) Uani d . P D 0.268(11) A 1
F F4A -0.0455(11) 0.7632(12) 0.6584(10) 0.0329(7) Uani d . P D 0.154(6) A 2
F F5A -0.1330(14) 0.8723(8) 0.6671(9) 0.0329(7) Uani d . P D 0.154(6) A 2
F F6A -0.1803(13) 0.7525(12) 0.5795(13) 0.0329(7) Uani d . P D 0.154(6) A 2
F F4B -0.032(2) 0.849(2) 0.6911(9) 0.0329(7) Uani d . P D 0.098(4) A 3
F F5B -0.1934(13) 0.8311(17) 0.6034(13) 0.0329(7) Uani d . P D 0.098(4) A 3
F F6B -0.084(2) 0.7310(10) 0.6163(13) 0.0329(7) Uani d . P D 0.098(4) A 3
F F4C -0.0488(5) 0.8035(7) 0.6804(4) 0.0329(7) Uani d . P D 0.476(8) A 4
F F5C -0.1670(6) 0.8662(4) 0.6363(6) 0.0329(7) Uani d . P D 0.476(8) A 4
F F6C -0.1505(7) 0.7356(4) 0.5845(4) 0.0329(7) Uani d . P D 0.476(8) A 4
C C53 -0.2687(2) 0.64464(18) 0.28068(16) 0.0214(6) Uani d . . D 1.0 . .
F F10 -0.2649(7) 0.7289(4) 0.3020(9) 0.0227(6) Uani d . P D 0.300(9) B 1
F F11 -0.3428(7) 0.6099(9) 0.3179(7) 0.0227(6) Uani d . P D 0.300(9) B 1
F F12 -0.3172(8) 0.6105(8) 0.2052(4) 0.0227(6) Uani d . P D 0.300(9) B 1
F F10A -0.2870(16) 0.7064(11) 0.3426(8) 0.0227(6) Uani d . P D 0.125(6) B 2
F F11A -0.3589(11) 0.5813(8) 0.2627(13) 0.0227(6) Uani d . P D 0.125(6) B 2
F F12A -0.2750(14) 0.6795(14) 0.2227(9) 0.0227(6) Uani d . P D 0.125(6) B 2
F F10B -0.3229(11) 0.6542(13) 0.3386(7) 0.0227(6) Uani d . P D 0.130(4) B 3
F F11B -0.3382(13) 0.5972(10) 0.2164(8) 0.0227(6) Uani d . P D 0.130(4) B 3
F F12B -0.2496(11) 0.7245(8) 0.2652(11) 0.0227(6) Uani d . P D 0.130(4) B 3
F F10C -0.2773(5) 0.7205(4) 0.3272(5) 0.0227(6) Uani d . P D 0.443(9) B 4
F F11C -0.3534(4) 0.5853(5) 0.2950(6) 0.0227(6) Uani d . P D 0.443(9) B 4
F F12C -0.3009(6) 0.6393(7) 0.2088(3) 0.0227(6) Uani d . P D 0.443(9) B 4
C C60 0.4333(3) 0.7393(2) 0.21378(17) 0.0227(7) Uani d . . . 1.0 . .
F F13 0.4266(8) 0.6555(4) 0.1984(7) 0.0244(6) Uani d . P . 0.377(6) C 1
F F14 0.4561(8) 0.7588(8) 0.1505(4) 0.0244(6) Uani d . P . 0.377(6) C 1
F F15 0.5328(5) 0.7764(7) 0.2644(4) 0.0244(6) Uani d . P . 0.377(6) C 1
F F13A 0.4865(17) 0.6976(18) 0.2515(10) 0.0244(6) Uani d . P . 0.132(5) C 2
F F14A 0.3828(13) 0.6709(12) 0.1434(10) 0.0244(6) Uani d . P . 0.132(5) C 2
F F15A 0.4999(15) 0.7894(11) 0.1906(11) 0.0244(6) Uani d . P . 0.132(5) C 2
F F13B 0.3974(8) 0.6556(5) 0.1672(8) 0.0244(6) Uani d . P . 0.307(6) C 3
F F14B 0.4727(9) 0.7828(6) 0.1652(7) 0.0244(6) Uani d . P . 0.307(6) C 3
F F15B 0.5158(8) 0.7407(10) 0.2644(5) 0.0244(6) Uani d . P . 0.307(6) C 3
F F13C 0.4521(13) 0.6614(9) 0.2283(11) 0.0244(6) Uani d . P . 0.184(7) C 4
F F14C 0.4264(12) 0.7213(12) 0.1393(7) 0.0244(6) Uani d . P . 0.184(7) C 4
F F15C 0.5358(9) 0.7963(8) 0.2457(8) 0.0244(6) Uani d . P . 0.184(7) C 4
C C68 0.2063(3) 0.5296(2) 0.55796(18) 0.0293(8) Uani d . . D 1.0 . .
F F19 0.2690(6) 0.5048(6) 0.6039(5) 0.0325(7) Uani d . P D 0.360(6) D 1
F F20 0.1113(7) 0.5464(5) 0.5892(5) 0.0325(7) Uani d . P D 0.360(6) D 1
F F21 0.1556(7) 0.4527(4) 0.4974(4) 0.0325(7) Uani d . P D 0.360(6) D 1
F F19A 0.2689(9) 0.4662(5) 0.5466(6) 0.0325(7) Uani d . P D 0.251(4) D 2
F F20A 0.2309(9) 0.5666(6) 0.6389(5) 0.0325(7) Uani d . P D 0.251(4) D 2
F F21A 0.1026(7) 0.5009(7) 0.5404(6) 0.0325(7) Uani d . P D 0.251(4) D 2
F F19B 0.2535(9) 0.5414(9) 0.6316(6) 0.0325(7) Uani d . P D 0.233(5) D 3
F F20B 0.0935(8) 0.5345(9) 0.5682(7) 0.0325(7) Uani d . P D 0.233(5) D 3
F F21B 0.2030(11) 0.4498(5) 0.5159(6) 0.0325(7) Uani d . P D 0.233(5) D 3
F F19C 0.2896(12) 0.4856(10) 0.5752(11) 0.0325(7) Uani d . P D 0.162(5) D 4
F F20C 0.1596(15) 0.5610(8) 0.6189(8) 0.0325(7) Uani d . P D 0.162(5) D 4
F F21C 0.1272(13) 0.4679(9) 0.5043(10) 0.0325(7) Uani d . P D 0.162(5) D 4
C C69 0.5456(3) 0.7205(2) 0.52439(17) 0.0291(7) Uani d . . D 1.0 . .
F F22 0.5955(4) 0.6813(6) 0.4700(4) 0.0300(7) Uani d . P D 0.447(8) E 1
F F23 0.5720(5) 0.8075(4) 0.5337(6) 0.0300(7) Uani d . P D 0.447(8) E 1
F F24 0.5889(6) 0.7166(7) 0.5943(5) 0.0300(7) Uani d . P D 0.447(8) E 1
F F22A 0.5874(14) 0.7492(17) 0.4679(10) 0.0300(7) Uani d . P D 0.115(3) E 2
F F23A 0.5905(13) 0.7789(12) 0.5888(8) 0.0300(7) Uani d . P D 0.115(3) E 2
F F24A 0.6010(13) 0.6524(9) 0.5237(13) 0.0300(7) Uani d . P D 0.115(3) E 2
F F22B 0.5994(8) 0.6535(8) 0.4880(9) 0.0300(7) Uani d . P D 0.202(6) E 3
F F23B 0.5830(9) 0.7880(9) 0.5024(10) 0.0300(7) Uani d . P D 0.202(6) E 3
F F24B 0.6020(13) 0.7354(12) 0.5941(8) 0.0300(7) Uani d . P D 0.202(6) E 3
F F22C 0.5873(9) 0.7041(10) 0.4574(5) 0.0300(7) Uani d . P D 0.236(9) E 4
F F23C 0.5734(9) 0.8077(6) 0.5572(7) 0.0300(7) Uani d . P D 0.236(9) E 4
F F24C 0.6020(8) 0.6893(10) 0.5718(8) 0.0300(7) Uani d . P D 0.236(9) E 4
C C70 0.0264(3) 0.6601(2) 0.1438(2) 0.0397(9) Uani d . . . 1.0 . .
H H70A 0.020642 0.660033 0.196683 0.048 Uiso calc U P R 0.487(4) F 1
H H70B 0.08655 0.709301 0.146328 0.048 Uiso calc U P R 0.487(4) F 1
H H70D 0.094944 0.701652 0.143954 0.048 Uiso calc U P R 0.160(4) F 2
H H70C 0.032025 0.650961 0.194307 0.048 Uiso calc U P R 0.160(4) F 2
H H70F 0.073698 0.716124 0.147642 0.048 Uiso calc U P R 0.295(5) F 3
H H70E 0.008261 0.662656 0.195281 0.048 Uiso calc U P R 0.295(5) F 3
Cl Cl1 -0.1003(2) 0.6744(4) 0.1036(3) 0.0425(6) Uani d . P . 0.487(4) F 1
Cl Cl2 0.0658(4) 0.5629(2) 0.0922(2) 0.0425(6) Uani d . P . 0.487(4) F 1
Cl Cl1A -0.0930(7) 0.7063(6) 0.1320(6) 0.0425(6) Uani d . P . 0.160(4) F 2
Cl Cl2A 0.0253(8) 0.5632(6) 0.0746(5) 0.0425(6) Uani d . P . 0.160(4) F 2
Cl Cl1B -0.1002(5) 0.6429(4) 0.0811(3) 0.0425(6) Uani d . P . 0.295(5) F 3
Cl Cl2B 0.1028(5) 0.5787(4) 0.1129(3) 0.0425(6) Uani d . P . 0.295(5) F 3
Cl Cl3 0.5636(5) 1.0339(4) 0.5838(4) 0.0838(16) Uani d . P D 0.5 G -1
Cl Cl4 0.4571(7) 0.9819(6) 0.4258(4) 0.153(4) Uani d . P D 0.5 G -1
C C71 0.4965(9) 0.9592(6) 0.5018(6) 0.077(3) Uani d . P D 0.5 G -1
H H71B 0.545891 0.916966 0.487177 0.093 Uiso calc U P R 0.5 G -1
H H71A 0.427821 0.928576 0.514647 0.093 Uiso calc U P R 0.5 G -1

loop_
_atom_site_aniso_label
_atom_site_aniso_U_11
_atom_site_aniso_U_22
_atom_site_aniso_U_33
_atom_site_aniso_U_12
_atom_site_aniso_U_13
_atom_site_aniso_U_23
Sb1 0.01278(9) 0.01023(9) 0.01251(9) 0.00311(7) 0.00199(7) 0.00309(7)
Br1 0.01728(15) 0.01678(14) 0.02034(15) 0.00546(11) 0.00816(12) 0.00546(12)
P1 0.0135(4) 0.0118(3) 0.0112(3) 0.0033(3) 0.0008(3) 0.0022(3)
P2 0.0122(3) 0.0117(3) 0.0133(3) 0.0028(3) 0.0016(3) 0.0040(3)
C1 0.0109(13) 0.0118(13) 0.0158(13) 0.0028(10) 0.0012(11) 0.0033(11)
C2 0.0140(14) 0.0099(12) 0.0161(14) 0.0017(10) -0.0013(11) 0.0045(11)
C3 0.0127(14) 0.0137(13) 0.0134(13) 0.0031(11) -0.0017(11) 0.0038(11)
C4 0.0196(15) 0.0132(13) 0.0130(13) 0.0020(11) -0.0028(11) -0.0001(11)
C5 0.0237(16) 0.0132(14) 0.0206(15) -0.0011(12) -0.0032(12) 0.0069(12)
C6 0.0182(15) 0.0211(15) 0.0228(15) -0.0012(12) 0.0029(12) 0.0124(13)
C7 0.0181(15) 0.0175(14) 0.0176(14) 0.0050(11) 0.0042(12) 0.0077(12)
C8 0.0201(15) 0.0150(13) 0.0107(13) 0.0076(11) 0.0013(11) 0.0006(11)
C9 0.0191(16) 0.0266(16) 0.0286(17) 0.0006(13) -0.0035(13) 0.0145(14)
C10 0.0220(18) 0.0352(19) 0.038(2) 0.0053(15) -0.0089(15) 0.0139(16)
C11 0.0356(19) 0.0269(17) 0.0195(16) 0.0163(14) -0.0059(14) 0.0069(13)
C12 0.036(2) 0.0333(18) 0.0214(16) 0.0170(15) 0.0091(14) 0.0152(14)
C13 0.0229(16) 0.0265(16) 0.0206(15) 0.0093(13) 0.0055(13) 0.0116(13)
C14 0.0215(15) 0.0179(14) 0.0112(13) 0.0100(12) 0.0013(11) 0.0037(11)
C15 0.0257(17) 0.0189(15) 0.0164(14) 0.0076(12) 0.0009(12) 0.0012(12)
C16 0.044(2) 0.0223(16) 0.0173(15) 0.0122(15) 0.0001(15) 0.0001(13)
C17 0.044(2) 0.0351(19) 0.0202(16) 0.0277(17) 0.0072(15) 0.0030(14)
C18 0.0269(18) 0.043(2) 0.0187(16) 0.0191(15) 0.0093(13) 0.0125(15)
C19 0.0208(16) 0.0239(15) 0.0163(14) 0.0073(12) 0.0024(12) 0.0059(12)
C20 0.0153(14) 0.0120(13) 0.0139(13) 0.0009(11) -0.0006(11) 0.0040(11)
C21 0.0156(14) 0.0123(13) 0.0144(13) 0.0007(11) -0.0009(11) 0.0031(11)
C22 0.0179(15) 0.0229(15) 0.0207(15) 0.0047(12) -0.0017(12) 0.0055(12)
C23 0.0249(17) 0.0268(16) 0.0143(14) 0.0051(13) -0.0053(12) 0.0019(12)
C24 0.0327(18) 0.0240(16) 0.0111(14) 0.0065(14) -0.0014(13) 0.0020(12)
C25 0.0217(16) 0.0165(14) 0.0184(15) 0.0075(12) 0.0043(12) 0.0049(12)
C26 0.0128(14) 0.0159(13) 0.0155(14) 0.0041(11) -0.0001(11) 0.0061(11)
C27 0.0174(15) 0.0207(15) 0.0162(14) 0.0045(12) 0.0020(12) 0.0069(12)
C28 0.0216(16) 0.0231(15) 0.0246(16) 0.0044(13) 0.0042(13) 0.0148(13)
C29 0.0253(17) 0.0166(15) 0.0307(17) 0.0020(12) 0.0007(14) 0.0122(13)
C30 0.0227(16) 0.0182(15) 0.0234(16) 0.0094(12) 0.0013(13) 0.0065(12)
C31 0.0167(15) 0.0185(14) 0.0183(14) 0.0054(11) 0.0028(12) 0.0088(12)
C32 0.0145(14) 0.0143(13) 0.0172(14) 0.0016(11) 0.0017(11) 0.0030(11)
C33 0.0145(15) 0.0234(16) 0.0324(18) 0.0050(12) 0.0036(13) 0.0147(14)
C34 0.0204(17) 0.0322(18) 0.041(2) 0.0014(14) 0.0078(15) 0.0229(16)
C35 0.0138(16) 0.0364(19) 0.040(2) 0.0006(14) 0.0053(14) 0.0152(16)
C36 0.0155(16) 0.0314(18) 0.048(2) 0.0072(14) 0.0013(15) 0.0163(16)
C37 0.0155(15) 0.0253(16) 0.0334(18) 0.0040(12) -0.0008(13) 0.0160(14)
F1 0.0731(18) 0.0171(11) 0.113(2) 0.0083(11) 0.0484(17) -0.0067(13)
F2 0.0639(17) 0.0363(13) 0.0656(17) -0.0216(11) -0.0392(14) 0.0164(12)
F3 0.0850(18) 0.0219(10) 0.0354(12) -0.0066(11) 0.0068(12) 0.0105(9)
F7 0.0399(13) 0.0292(11) 0.0617(15) 0.0183(10) -0.0244(11) -0.0235(10)
F8 0.0557(14) 0.0226(10) 0.0585(14) 0.0180(10) 0.0251(11) 0.0198(10)
F9 0.0311(11) 0.0267(10) 0.0423(12) 0.0128(8) 0.0192(9) 0.0027(9)
F16 0.0581(14) 0.0266(10) 0.0424(12) 0.0184(10) 0.0171(11) 0.0195(9)
F17 0.0531(14) 0.0625(14) 0.0449(13) 0.0461(12) 0.0315(11) 0.0354(11)
F18 0.0381(12) 0.0541(13) 0.0281(11) 0.0225(10) 0.0055(9) 0.0217(10)
C38 0.0126(14) 0.0170(14) 0.0133(13) 0.0049(11) -0.0001(11) 0.0042(11)
C39 0.0169(15) 0.0171(14) 0.0169(14) 0.0021(11) 0.0036(12) 0.0042(12)
C40 0.0178(15) 0.0257(16) 0.0177(15) 0.0021(12) 0.0038(12) 0.0050(13)
C41 0.0260(17) 0.0200(15) 0.0171(15) 0.0072(13) 0.0058(13) -0.0012(12)
C42 0.0230(16) 0.0159(14) 0.0161(14) 0.0027(12) -0.0022(12) 0.0019(11)
C43 0.0176(15) 0.0174(14) 0.0175(14) 0.0029(11) 0.0025(12) 0.0070(12)
C44 0.0341(19) 0.0193(16) 0.0249(17) 0.0044(14) 0.0018(15) 0.0001(13)
C46 0.0147(14) 0.0155(13) 0.0101(13) 0.0023(11) 0.0024(11) 0.0045(11)
C47 0.0150(14) 0.0141(13) 0.0151(14) 0.0038(11) 0.0020(11) 0.0020(11)
C48 0.0134(14) 0.0163(14) 0.0182(14) 0.0044(11) 0.0022(11) 0.0042(11)
C49 0.0139(14) 0.0169(14) 0.0174(14) 0.0007(11) -0.0012(11) 0.0008(11)
C50 0.0164(14) 0.0145(13) 0.0153(14) 0.0029(11) 0.0025(11) 0.0035(11)
C51 0.0122(14) 0.0197(14) 0.0147(13) 0.0051(11) 0.0034(11) 0.0055(11)
C52 0.0165(15) 0.0182(15) 0.0270(17) 0.0045(12) -0.0013(13) 0.0002(13)
C54 0.0130(14) 0.0153(13) 0.0114(13) -0.0005(11) -0.0007(11) 0.0009(11)
C55 0.0158(15) 0.0217(15) 0.0173(14) 0.0079(12) 0.0062(12) 0.0059(12)
C56 0.0217(16) 0.0213(15) 0.0193(15) 0.0080(12) 0.0065(12) 0.0089(12)
C57 0.0201(15) 0.0215(15) 0.0162(14) 0.0060(12) 0.0062(12) 0.0079(12)
C58 0.0148(14) 0.0170(14) 0.0154(14) 0.0029(11) 0.0025(11) 0.0021(11)
C59 0.0162(14) 0.0133(13) 0.0158(14) 0.0026(11) 0.0003(11) 0.0037(11)
C61 0.0318(19) 0.0357(19) 0.0269(17) 0.0175(15) 0.0153(15) 0.0162(15)
C62 0.0158(14) 0.0163(13) 0.0106(13) 0.0030(11) 0.0026(11) 0.0009(11)
C63 0.0180(15) 0.0207(15) 0.0126(13) 0.0021(12) 0.0035(11) 0.0052(11)
C64 0.0166(15) 0.0260(16) 0.0158(14) 0.0050(12) -0.0008(12) 0.0028(12)
C65 0.0211(16) 0.0274(16) 0.0153(14) 0.0102(13) -0.0001(12) 0.0074(12)
C66 0.0247(16) 0.0192(15) 0.0144(14) 0.0068(12) 0.0032(12) 0.0046(12)
C67 0.0182(15) 0.0179(14) 0.0134(13) 0.0053(11) 0.0033(11) 0.0052(11)
B1 0.0141(16) 0.0148(15) 0.0150(15) 0.0025(12) 0.0035(12) 0.0044(12)
C45 0.039(2) 0.0328(19) 0.0278(19) 0.0030(16) 0.0170(16) 0.0001(15)
F4 0.0314(12) 0.0443(14) 0.0214(16) 0.0000(10) 0.0170(11) 0.0079(14)
F5 0.0314(12) 0.0443(14) 0.0214(16) 0.0000(10) 0.0170(11) 0.0079(14)
F6 0.0314(12) 0.0443(14) 0.0214(16) 0.0000(10) 0.0170(11) 0.0079(14)
F4A 0.0314(12) 0.0443(14) 0.0214(16) 0.0000(10) 0.0170(11) 0.0079(14)
F5A 0.0314(12) 0.0443(14) 0.0214(16) 0.0000(10) 0.0170(11) 0.0079(14)
F6A 0.0314(12) 0.0443(14) 0.0214(16) 0.0000(10) 0.0170(11) 0.0079(14)
F4B 0.0314(12) 0.0443(14) 0.0214(16) 0.0000(10) 0.0170(11) 0.0079(14)
F5B 0.0314(12) 0.0443(14) 0.0214(16) 0.0000(10) 0.0170(11) 0.0079(14)
F6B 0.0314(12) 0.0443(14) 0.0214(16) 0.0000(10) 0.0170(11) 0.0079(14)
F4C 0.0314(12) 0.0443(14) 0.0214(16) 0.0000(10) 0.0170(11) 0.0079(14)
F5C 0.0314(12) 0.0443(14) 0.0214(16) 0.0000(10) 0.0170(11) 0.0079(14)
F6C 0.0314(12) 0.0443(14) 0.0214(16) 0.0000(10) 0.0170(11) 0.0079(14)
C53 0.0168(15) 0.0181(15) 0.0245(16) 0.0044(12) -0.0018(13) 0.0004(12)
F10 0.0171(9) 0.0192(12) 0.0268(13) 0.0055(9) -0.0008(8) -0.0001(11)
F11 0.0171(9) 0.0192(12) 0.0268(13) 0.0055(9) -0.0008(8) -0.0001(11)
F12 0.0171(9) 0.0192(12) 0.0268(13) 0.0055(9) -0.0008(8) -0.0001(11)
F10A 0.0171(9) 0.0192(12) 0.0268(13) 0.0055(9) -0.0008(8) -0.0001(11)
F11A 0.0171(9) 0.0192(12) 0.0268(13) 0.0055(9) -0.0008(8) -0.0001(11)
F12A 0.0171(9) 0.0192(12) 0.0268(13) 0.0055(9) -0.0008(8) -0.0001(11)
F10B 0.0171(9) 0.0192(12) 0.0268(13) 0.0055(9) -0.0008(8) -0.0001(11)
F11B 0.0171(9) 0.0192(12) 0.0268(13) 0.0055(9) -0.0008(8) -0.0001(11)
F12B 0.0171(9) 0.0192(12) 0.0268(13) 0.0055(9) -0.0008(8) -0.0001(11)
F10C 0.0171(9) 0.0192(12) 0.0268(13) 0.0055(9) -0.0008(8) -0.0001(11)
F11C 0.0171(9) 0.0192(12) 0.0268(13) 0.0055(9) -0.0008(8) -0.0001(11)
F12C 0.0171(9) 0.0192(12) 0.0268(13) 0.0055(9) -0.0008(8) -0.0001(11)
C60 0.0237(17) 0.0291(17) 0.0213(16) 0.0118(13) 0.0101(13) 0.0113(13)
F13 0.0236(13) 0.0294(15) 0.0274(16) 0.0142(12) 0.0086(12) 0.0134(15)
F14 0.0236(13) 0.0294(15) 0.0274(16) 0.0142(12) 0.0086(12) 0.0134(15)
F15 0.0236(13) 0.0294(15) 0.0274(16) 0.0142(12) 0.0086(12) 0.0134(15)
F13A 0.0236(13) 0.0294(15) 0.0274(16) 0.0142(12) 0.0086(12) 0.0134(15)
F14A 0.0236(13) 0.0294(15) 0.0274(16) 0.0142(12) 0.0086(12) 0.0134(15)
F15A 0.0236(13) 0.0294(15) 0.0274(16) 0.0142(12) 0.0086(12) 0.0134(15)
F13B 0.0236(13) 0.0294(15) 0.0274(16) 0.0142(12) 0.0086(12) 0.0134(15)
F14B 0.0236(13) 0.0294(15) 0.0274(16) 0.0142(12) 0.0086(12) 0.0134(15)
F15B 0.0236(13) 0.0294(15) 0.0274(16) 0.0142(12) 0.0086(12) 0.0134(15)
F13C 0.0236(13) 0.0294(15) 0.0274(16) 0.0142(12) 0.0086(12) 0.0134(15)
F14C 0.0236(13) 0.0294(15) 0.0274(16) 0.0142(12) 0.0086(12) 0.0134(15)
F15C 0.0236(13) 0.0294(15) 0.0274(16) 0.0142(12) 0.0086(12) 0.0134(15)
C68 0.036(2) 0.0318(18) 0.0284(18) 0.0141(15) 0.0070(15) 0.0175(15)
F19 0.0318(16) 0.0359(16) 0.0359(19) 0.0031(13) 0.0011(13) 0.0237(15)
F20 0.0318(16) 0.0359(16) 0.0359(19) 0.0031(13) 0.0011(13) 0.0237(15)
F21 0.0318(16) 0.0359(16) 0.0359(19) 0.0031(13) 0.0011(13) 0.0237(15)
F19A 0.0318(16) 0.0359(16) 0.0359(19) 0.0031(13) 0.0011(13) 0.0237(15)
F20A 0.0318(16) 0.0359(16) 0.0359(19) 0.0031(13) 0.0011(13) 0.0237(15)
F21A 0.0318(16) 0.0359(16) 0.0359(19) 0.0031(13) 0.0011(13) 0.0237(15)
F19B 0.0318(16) 0.0359(16) 0.0359(19) 0.0031(13) 0.0011(13) 0.0237(15)
F20B 0.0318(16) 0.0359(16) 0.0359(19) 0.0031(13) 0.0011(13) 0.0237(15)
F21B 0.0318(16) 0.0359(16) 0.0359(19) 0.0031(13) 0.0011(13) 0.0237(15)
F19C 0.0318(16) 0.0359(16) 0.0359(19) 0.0031(13) 0.0011(13) 0.0237(15)
F20C 0.0318(16) 0.0359(16) 0.0359(19) 0.0031(13) 0.0011(13) 0.0237(15)
F21C 0.0318(16) 0.0359(16) 0.0359(19) 0.0031(13) 0.0011(13) 0.0237(15)
C69 0.0223(17) 0.042(2) 0.0233(17) 0.0067(15) -0.0023(14) 0.0118(15)
F22 0.0186(9) 0.0514(17) 0.0190(14) 0.0028(10) -0.0001(9) 0.0123(12)
F23 0.0186(9) 0.0514(17) 0.0190(14) 0.0028(10) -0.0001(9) 0.0123(12)
F24 0.0186(9) 0.0514(17) 0.0190(14) 0.0028(10) -0.0001(9) 0.0123(12)
F22A 0.0186(9) 0.0514(17) 0.0190(14) 0.0028(10) -0.0001(9) 0.0123(12)
F23A 0.0186(9) 0.0514(17) 0.0190(14) 0.0028(10) -0.0001(9) 0.0123(12)
F24A 0.0186(9) 0.0514(17) 0.0190(14) 0.0028(10) -0.0001(9) 0.0123(12)
F22B 0.0186(9) 0.0514(17) 0.0190(14) 0.0028(10) -0.0001(9) 0.0123(12)
F23B 0.0186(9) 0.0514(17) 0.0190(14) 0.0028(10) -0.0001(9) 0.0123(12)
F24B 0.0186(9) 0.0514(17) 0.0190(14) 0.0028(10) -0.0001(9) 0.0123(12)
F22C 0.0186(9) 0.0514(17) 0.0190(14) 0.0028(10) -0.0001(9) 0.0123(12)
F23C 0.0186(9) 0.0514(17) 0.0190(14) 0.0028(10) -0.0001(9) 0.0123(12)
F24C 0.0186(9) 0.0514(17) 0.0190(14) 0.0028(10) -0.0001(9) 0.0123(12)
C70 0.041(2) 0.043(2) 0.033(2) 0.0105(18) 0.0031(17) 0.0087(17)
Cl1 0.0417(8) 0.0561(12) 0.0384(17) 0.0271(13) 0.0072(11) 0.0184(13)
Cl2 0.0417(8) 0.0561(12) 0.0384(17) 0.0271(13) 0.0072(11) 0.0184(13)
Cl1A 0.0417(8) 0.0561(12) 0.0384(17) 0.0271(13) 0.0072(11) 0.0184(13)
Cl2A 0.0417(8) 0.0561(12) 0.0384(17) 0.0271(13) 0.0072(11) 0.0184(13)
Cl1B 0.0417(8) 0.0561(12) 0.0384(17) 0.0271(13) 0.0072(11) 0.0184(13)
Cl2B 0.0417(8) 0.0561(12) 0.0384(17) 0.0271(13) 0.0072(11) 0.0184(13)
Cl3 0.0433(17) 0.095(3) 0.062(2) -0.044(2) 0.0169(16) -0.0240(19)
Cl4 0.132(5) 0.198(7) 0.082(4) -0.106(4) -0.004(3) 0.050(4)
C71 0.080(8) 0.049(6) 0.100(9) -0.002(6) 0.025(7) 0.024(6)

loop_
_atom_type_symbol
_atom_type_description
_atom_type_scat_dispersion_real
_atom_type_scat_dispersion_imag
_atom_type_scat_source
C C 0.0033 0.0016 'International Tables Vol C Tables 4.2.6.8 and 6.1.1.4'
H H 0.0000 0.0000 'International Tables Vol C Tables 4.2.6.8 and 6.1.1.4'
B B 0.0013 0.0007 'International Tables Vol C Tables 4.2.6.8 and 6.1.1.4'
Br Br -0.2901 2.4595 'International Tables Vol C Tables 4.2.6.8 and 6.1.1.4'
Cl Cl 0.1484 0.1585 'International Tables Vol C Tables 4.2.6.8 and 6.1.1.4'
F F 0.0171 0.0103 'International Tables Vol C Tables 4.2.6.8 and 6.1.1.4'
P P 0.1023 0.0942 'International Tables Vol C Tables 4.2.6.8 and 6.1.1.4'
Sb Sb -0.5866 1.5461 'International Tables Vol C Tables 4.2.6.8 and 6.1.1.4'

loop_
_geom_angle_atom_site_label_1
_geom_angle_atom_site_label_2
_geom_angle_atom_site_label_3
_geom_angle_site_symmetry_1
_geom_angle_site_symmetry_3
_geom_angle
_geom_angle_publ_flag
C20 Sb1 C2 . . 97.01(10) ?
C20 Sb1 C1 . . 83.26(10) ?
C2 Sb1 C1 . . 80.89(10) ?
C20 Sb1 Br1 . . 91.69(7) ?
C2 Sb1 Br1 . . 90.94(7) ?
C1 Sb1 Br1 . . 169.76(6) ?
C1 P1 C14 . . 116.72(13) ?
C1 P1 C3 . . 103.48(13) ?
C14 P1 C3 . . 114.85(13) ?
C1 P1 C8 . . 107.51(13) ?
C14 P1 C8 . . 105.79(13) ?
C3 P1 C8 . . 108.09(13) ?
C1 P2 C21 . . 106.68(13) ?
C1 P2 C32 . . 112.29(13) ?
C21 P2 C32 . . 110.35(13) ?
C1 P2 C26 . . 111.92(13) ?
C21 P2 C26 . . 105.90(13) ?
C32 P2 C26 . . 109.47(13) ?
P1 C1 P2 . . 120.67(15) ?
P1 C1 Sb1 . . 98.24(12) ?
P2 C1 Sb1 . . 107.26(12) ?
P1 C1 H1 . . 109.9 ?
P2 C1 H1 . . 109.9 ?
Sb1 C1 H1 . . 109.9 ?
C7 C2 C3 . . 118.4(2) ?
C7 C2 Sb1 . . 123.4(2) ?
C3 C2 Sb1 . . 118.23(19) ?
C4 C3 C2 . . 121.2(3) ?
C4 C3 P1 . . 124.8(2) ?
C2 C3 P1 . . 114.03(19) ?
C5 C4 C3 . . 119.0(3) ?
C5 C4 H4 . . 120.5 ?
C3 C4 H4 . . 120.5 ?
C6 C5 C4 . . 120.3(3) ?
C6 C5 H5 . . 119.9 ?
C4 C5 H5 . . 119.9 ?
C5 C6 C7 . . 120.7(3) ?
C5 C6 H6 . . 119.6 ?
C7 C6 H6 . . 119.6 ?
C2 C7 C6 . . 120.4(3) ?
C2 C7 H7 . . 119.8 ?
C6 C7 H7 . . 119.8 ?
C9 C8 C13 . . 120.0(3) ?
C9 C8 P1 . . 120.7(2) ?
C13 C8 P1 . . 119.1(2) ?
C8 C9 C10 . . 119.5(3) ?
C8 C9 H9 . . 120.3 ?
C10 C9 H9 . . 120.3 ?
C11 C10 C9 . . 120.3(3) ?
C11 C10 H10 . . 119.8 ?
C9 C10 H10 . . 119.8 ?
C10 C11 C12 . . 120.4(3) ?
C10 C11 H11 . . 119.8 ?
C12 C11 H11 . . 119.8 ?
C11 C12 C13 . . 120.2(3) ?
C11 C12 H12 . . 119.9 ?
C13 C12 H12 . . 119.9 ?
C12 C13 C8 . . 119.6(3) ?
C12 C13 H13 . . 120.2 ?
C8 C13 H13 . . 120.2 ?
C19 C14 C15 . . 120.1(3) ?
C19 C14 P1 . . 119.7(2) ?
C15 C14 P1 . . 120.0(2) ?
C16 C15 C14 . . 119.9(3) ?
C16 C15 H15 . . 120.1 ?
C14 C15 H15 . . 120.1 ?
C15 C16 C17 . . 119.3(3) ?
C15 C16 H16 . . 120.4 ?
C17 C16 H16 . . 120.4 ?
C18 C17 C16 . . 121.0(3) ?
C18 C17 H17 . . 119.5 ?
C16 C17 H17 . . 119.5 ?
C17 C18 C19 . . 120.0(3) ?
C17 C18 H18 . . 120.0 ?
C19 C18 H18 . . 120.0 ?
C18 C19 C14 . . 119.6(3) ?
C18 C19 H19 . . 120.2 ?
C14 C19 H19 . . 120.2 ?
C25 C20 C21 . . 117.4(2) ?
C25 C20 Sb1 . . 122.5(2) ?
C21 C20 Sb1 . . 119.99(19) ?
C22 C21 C20 . . 121.6(3) ?
C22 C21 P2 . . 118.4(2) ?
C20 C21 P2 . . 119.5(2) ?
C23 C22 C21 . . 119.5(3) ?
C23 C22 H22 . . 120.2 ?
C21 C22 H22 . . 120.2 ?
C24 C23 C22 . . 119.5(3) ?
C24 C23 H23 . . 120.2 ?
C22 C23 H23 . . 120.2 ?
C23 C24 C25 . . 120.7(3) ?
C23 C24 H24 . . 119.6 ?
C25 C24 H24 . . 119.6 ?
C24 C25 C20 . . 121.2(3) ?
C24 C25 H25 . . 119.4 ?
C20 C25 H25 . . 119.4 ?
C31 C26 C27 . . 120.3(3) ?
C31 C26 P2 . . 120.3(2) ?
C27 C26 P2 . . 119.3(2) ?
C28 C27 C26 . . 119.2(3) ?
C28 C27 H27 . . 120.4 ?
C26 C27 H27 . . 120.4 ?
C27 C28 C29 . . 120.3(3) ?
C27 C28 H28 . . 119.8 ?
C29 C28 H28 . . 119.8 ?
C30 C29 C28 . . 120.1(3) ?
C30 C29 H29 . . 119.9 ?
C28 C29 H29 . . 119.9 ?
C31 C30 C29 . . 120.1(3) ?
C31 C30 H30 . . 119.9 ?
C29 C30 H30 . . 119.9 ?
C30 C31 C26 . . 119.8(3) ?
C30 C31 H31 . . 120.1 ?
C26 C31 H31 . . 120.1 ?
C33 C32 C37 . . 119.5(3) ?
C33 C32 P2 . . 119.6(2) ?
C37 C32 P2 . . 120.9(2) ?
C34 C33 C32 . . 119.9(3) ?
C34 C33 H33 . . 120.1 ?
C32 C33 H33 . . 120.1 ?
C35 C34 C33 . . 120.4(3) ?
C35 C34 H34 . . 119.8 ?
C33 C34 H34 . . 119.8 ?
C34 C35 C36 . . 120.2(3) ?
C34 C35 H35 . . 119.9 ?
C36 C35 H35 . . 119.9 ?
C35 C36 C37 . . 120.2(3) ?
C35 C36 H36 . . 119.9 ?
C37 C36 H36 . . 119.9 ?
C36 C37 C32 . . 119.8(3) ?
C36 C37 H37 . . 120.1 ?
C32 C37 H37 . . 120.1 ?
C43 C38 C39 . . 115.8(3) ?
C43 C38 B1 . . 124.1(2) ?
C39 C38 B1 . . 119.9(2) ?
C40 C39 C38 . . 122.6(3) ?
C40 C39 H39 . . 118.7 ?
C38 C39 H39 . . 118.7 ?
C39 C40 C41 . . 120.4(3) ?
C39 C40 C45 . . 120.2(3) ?
C41 C40 C45 . . 119.4(3) ?
C42 C41 C40 . . 118.5(3) ?
C42 C41 H41 . . 120.8 ?
C40 C41 H41 . . 120.8 ?
C41 C42 C43 . . 120.8(3) ?
C41 C42 C44 . . 119.2(3) ?
C43 C42 C44 . . 120.0(3) ?
C42 C43 C38 . . 121.9(3) ?
C42 C43 H43 . . 119.0 ?
C38 C43 H43 . . 119.0 ?
F2 C44 F3 . . 105.8(3) ?
F2 C44 F1 . . 106.5(3) ?
F3 C44 F1 . . 106.0(3) ?
F2 C44 C42 . . 112.0(3) ?
F3 C44 C42 . . 113.3(3) ?
F1 C44 C42 . . 112.6(3) ?
C51 C46 C47 . . 116.0(2) ?
C51 C46 B1 . . 121.6(2) ?
C47 C46 B1 . . 122.1(2) ?
C48 C47 C46 . . 122.1(3) ?
C48 C47 H47 . . 118.9 ?
C46 C47 H47 . . 118.9 ?
C47 C48 C49 . . 120.6(3) ?
C47 C48 C53 . . 120.6(2) ?
C49 C48 C53 . . 118.9(2) ?
C50 C49 C48 . . 118.4(3) ?
C50 C49 H49 . . 120.8 ?
C48 C49 H49 . . 120.8 ?
C49 C50 C51 . . 120.7(3) ?
C49 C50 C52 . . 119.5(2) ?
C51 C50 C52 . . 119.7(3) ?
C50 C51 C46 . . 122.2(3) ?
C50 C51 H51 . . 118.9 ?
C46 C51 H51 . . 118.9 ?
F9 C52 F7 . . 107.3(3) ?
F9 C52 F8 . . 105.0(2) ?
F7 C52 F8 . . 105.2(3) ?
F9 C52 C50 . . 112.9(2) ?
F7 C52 C50 . . 113.3(2) ?
F8 C52 C50 . . 112.5(3) ?
C59 C54 C55 . . 115.0(2) ?
C59 C54 B1 . . 123.8(2) ?
C55 C54 B1 . . 120.8(2) ?
C56 C55 C54 . . 122.6(3) ?
C56 C55 H55 . . 118.7 ?
C54 C55 H55 . . 118.7 ?
C55 C56 C57 . . 121.0(3) ?
C55 C56 C61 . . 121.1(3) ?
C57 C56 C61 . . 117.9(3) ?
C58 C57 C56 . . 117.5(3) ?
C58 C57 H57 . . 121.2 ?
C56 C57 H57 . . 121.2 ?
C57 C58 C59 . . 121.2(3) ?
C57 C58 C60 . . 120.1(3) ?
C59 C58 C60 . . 118.7(3) ?
C58 C59 C54 . . 122.5(3) ?
C58 C59 H59 . . 118.7 ?
C54 C59 H59 . . 118.7 ?
F16 C61 F17 . . 107.1(3) ?
F16 C61 F18 . . 106.6(2) ?
F17 C61 F18 . . 105.4(3) ?
F16 C61 C56 . . 112.7(3) ?
F17 C61 C56 . . 112.4(3) ?
F18 C61 C56 . . 112.1(3) ?
C67 C62 C63 . . 115.9(3) ?
C67 C62 B1 . . 120.5(2) ?
C63 C62 B1 . . 123.3(2) ?
C64 C63 C62 . . 122.1(3) ?
C64 C63 H63 . . 118.9 ?
C62 C63 H63 . . 118.9 ?
C65 C64 C63 . . 120.6(3) ?
C65 C64 C69 . . 119.9(3) ?
C63 C64 C69 . . 119.5(3) ?
C64 C65 C66 . . 118.6(3) ?
C64 C65 H65 . . 120.7 ?
C66 C65 H65 . . 120.7 ?
C65 C66 C67 . . 120.7(3) ?
C65 C66 C68 . . 119.9(3) ?
C67 C66 C68 . . 119.4(3) ?
C66 C67 C62 . . 122.1(3) ?
C66 C67 H67 . . 119.0 ?
C62 C67 H67 . . 119.0 ?
C54 B1 C62 . . 114.3(2) ?
C54 B1 C38 . . 112.7(2) ?
C62 B1 C38 . . 104.5(2) ?
C54 B1 C46 . . 103.6(2) ?
C62 B1 C46 . . 110.9(2) ?
C38 B1 C46 . . 111.0(2) ?
F6C C45 F4C . . 97.6(6) ?
F5A C45 F6A . . 105.2(9) ?
F6C C45 F5C . . 106.7(6) ?
F4C C45 F5C . . 106.0(4) ?
F4 C45 F6 . . 132.2(9) ?
F5B C45 F6B . . 118.0(14) ?
F5B C45 F4B . . 118.2(17) ?
F6B C45 F4B . . 91.3(18) ?
F4 C45 F5 . . 98.9(8) ?
F6 C45 F5 . . 94.6(10) ?
F5A C45 F4A . . 106.0(9) ?
F6A C45 F4A . . 94.5(13) ?
F12C C53 F10C . . 110.3(4) ?
F10 C53 F11 . . 108.2(5) ?
F10B C53 F11B . . 110.2(9) ?
F11A C53 F10A . . 106.4(11) ?
F11A C53 F12A . . 104.9(9) ?
F10A C53 F12A . . 104.9(9) ?
F10 C53 F12 . . 108.1(5) ?
F11 C53 F12 . . 104.1(4) ?
F12C C53 F11C . . 103.7(3) ?
F10C C53 F11C . . 104.8(3) ?
F10B C53 F12B . . 107.7(9) ?
F11B C53 F12B . . 98.6(9) ?
F15A C60 F13A . . 112.6(11) ?
F13 C60 F14 . . 107.2(4) ?
F15B C60 F13B . . 107.8(5) ?
F15B C60 F14B . . 110.2(5) ?
F13B C60 F14B . . 103.9(5) ?
F13 C60 F15 . . 104.8(4) ?
F14 C60 F15 . . 103.3(4) ?
F14C C60 F15C . . 106.9(7) ?
F14C C60 F13C . . 104.7(7) ?
F15C C60 F13C . . 102.9(7) ?
F15A C60 F14A . . 102.6(10) ?
F13A C60 F14A . . 101.6(11) ?
F20C C68 F21C . . 109.0(10) ?
F19 C68 F20 . . 108.4(5) ?
F21A C68 F19A . . 113.1(7) ?
F21B C68 F19B . . 109.4(6) ?
F20C C68 F19C . . 110.2(9) ?
F21C C68 F19C . . 104.6(9) ?
F21B C68 F20B . . 105.6(7) ?
F19B C68 F20B . . 100.5(6) ?
F21A C68 F20A . . 108.3(6) ?
F19A C68 F20A . . 100.6(6) ?
F19 C68 F21 . . 104.9(5) ?
F20 C68 F21 . . 98.4(5) ?
F23B C69 F24B . . 106.6(8) ?
F24C C69 F22C . . 109.9(6) ?
F24C C69 F23C . . 104.7(6) ?
F22C C69 F23C . . 105.5(6) ?
F23A C69 F22A . . 106.4(11) ?
F22 C69 F24 . . 112.6(5) ?
F22 C69 F23 . . 107.9(4) ?
F24 C69 F23 . . 102.6(4) ?
F23A C69 F24A . . 103.5(10) ?
F22A C69 F24A . . 102.7(12) ?
F23B C69 F22B . . 107.7(7) ?
F24B C69 F22B . . 95.1(10) ?
Cl2B C70 Cl1B . . 111.9(3) ?
Cl2A C70 Cl1A . . 114.9(4) ?
Cl1 C70 Cl2 . . 113.2(2) ?
Cl1 C70 H70A . . 108.9 ?
Cl2 C70 H70A . . 108.9 ?
Cl1 C70 H70B . . 108.9 ?
Cl2 C70 H70B . . 108.9 ?
H70A C70 H70B . . 107.8 ?
Cl2A C70 H70D . . 108.5 ?
Cl1A C70 H70D . . 108.5 ?
Cl2A C70 H70C . . 108.5 ?
Cl1A C70 H70C . . 108.5 ?
H70D C70 H70C . . 107.5 ?
Cl2B C70 H70F . . 109.2 ?
Cl1B C70 H70F . . 109.2 ?
Cl2B C70 H70E . . 109.2 ?
Cl1B C70 H70E . . 109.2 ?
H70F C70 H70E . . 107.9 ?
Cl4 C71 Cl3 . . 123.4(8) ?
Cl4 C71 H71B . . 106.5 ?
Cl3 C71 H71B . . 106.5 ?
Cl4 C71 H71A . . 106.5 ?
Cl3 C71 H71A . . 106.5 ?
H71B C71 H71A . . 106.5 ?

loop_
_geom_bond_atom_site_label_1
_geom_bond_atom_site_label_2
_geom_bond_site_symmetry_2
_geom_bond_distance
_geom_bond_publ_flag
Sb1 C20 . 2.180(3) ?
Sb1 C2 . 2.192(3) ?
Sb1 C1 . 2.426(3) ?
Sb1 Br1 . 2.8045(4) ?
P1 C1 . 1.761(3) ?
P1 C14 . 1.797(3) ?
P1 C3 . 1.800(3) ?
P1 C8 . 1.804(3) ?
P2 C1 . 1.773(3) ?
P2 C21 . 1.789(3) ?
P2 C32 . 1.795(3) ?
P2 C26 . 1.801(3) ?
C1 H1 . 1.0 ?
C2 C7 . 1.390(4) ?
C2 C3 . 1.406(4) ?
C3 C4 . 1.400(4) ?
C4 C5 . 1.387(4) ?
C4 H4 . 0.95 ?
C5 C6 . 1.380(4) ?
C5 H5 . 0.95 ?
C6 C7 . 1.392(4) ?
C6 H6 . 0.95 ?
C7 H7 . 0.95 ?
C8 C9 . 1.389(4) ?
C8 C13 . 1.394(4) ?
C9 C10 . 1.392(4) ?
C9 H9 . 0.95 ?
C10 C11 . 1.374(5) ?
C10 H10 . 0.95 ?
C11 C12 . 1.377(5) ?
C11 H11 . 0.95 ?
C12 C13 . 1.386(4) ?
C12 H12 . 0.95 ?
C13 H13 . 0.95 ?
C14 C19 . 1.391(4) ?
C14 C15 . 1.395(4) ?
C15 C16 . 1.388(4) ?
C15 H15 . 0.95 ?
C16 C17 . 1.389(5) ?
C16 H16 . 0.95 ?
C17 C18 . 1.378(5) ?
C17 H17 . 0.95 ?
C18 C19 . 1.387(4) ?
C18 H18 . 0.95 ?
C19 H19 . 0.95 ?
C20 C25 . 1.392(4) ?
C20 C21 . 1.400(4) ?
C21 C22 . 1.399(4) ?
C22 C23 . 1.384(4) ?
C22 H22 . 0.95 ?
C23 C24 . 1.383(4) ?
C23 H23 . 0.95 ?
C24 C25 . 1.387(4) ?
C24 H24 . 0.95 ?
C25 H25 . 0.95 ?
C26 C31 . 1.397(4) ?
C26 C27 . 1.399(4) ?
C27 C28 . 1.387(4) ?
C27 H27 . 0.95 ?
C28 C29 . 1.394(4) ?
C28 H28 . 0.95 ?
C29 C30 . 1.388(4) ?
C29 H29 . 0.95 ?
C30 C31 . 1.382(4) ?
C30 H30 . 0.95 ?
C31 H31 . 0.95 ?
C32 C33 . 1.396(4) ?
C32 C37 . 1.397(4) ?
C33 C34 . 1.380(4) ?
C33 H33 . 0.95 ?
C34 C35 . 1.380(4) ?
C34 H34 . 0.95 ?
C35 C36 . 1.380(5) ?
C35 H35 . 0.95 ?
C36 C37 . 1.387(4) ?
C36 H36 . 0.95 ?
C37 H37 . 0.95 ?
F1 C44 . 1.328(4) ?
F2 C44 . 1.321(4) ?
F3 C44 . 1.323(4) ?
F7 C52 . 1.334(3) ?
F8 C52 . 1.346(4) ?
F9 C52 . 1.333(3) ?
F16 C61 . 1.338(4) ?
F17 C61 . 1.346(4) ?
F18 C61 . 1.348(4) ?
C38 C43 . 1.400(4) ?
C38 C39 . 1.401(4) ?
C38 B1 . 1.641(4) ?
C39 C40 . 1.383(4) ?
C39 H39 . 0.95 ?
C40 C41 . 1.392(4) ?
C40 C45 . 1.491(4) ?
C41 C42 . 1.380(4) ?
C41 H41 . 0.95 ?
C42 C43 . 1.394(4) ?
C42 C44 . 1.496(4) ?
C43 H43 . 0.95 ?
C46 C51 . 1.399(4) ?
C46 C47 . 1.402(4) ?
C46 B1 . 1.642(4) ?
C47 C48 . 1.386(4) ?
C47 H47 . 0.95 ?
C48 C49 . 1.392(4) ?
C48 C53 . 1.499(4) ?
C49 C50 . 1.385(4) ?
C49 H49 . 0.95 ?
C50 C51 . 1.388(4) ?
C50 C52 . 1.495(4) ?
C51 H51 . 0.95 ?
C54 C59 . 1.399(4) ?
C54 C55 . 1.411(4) ?
C54 B1 . 1.635(4) ?
C55 C56 . 1.385(4) ?
C55 H55 . 0.95 ?
C56 C57 . 1.393(4) ?
C56 C61 . 1.501(4) ?
C57 C58 . 1.383(4) ?
C57 H57 . 0.95 ?
C58 C59 . 1.396(4) ?
C58 C60 . 1.493(4) ?
C59 H59 . 0.95 ?
C62 C67 . 1.403(4) ?
C62 C63 . 1.403(4) ?
C62 B1 . 1.640(4) ?
C63 C64 . 1.394(4) ?
C63 H63 . 0.95 ?
C64 C65 . 1.384(4) ?
C64 C69 . 1.493(4) ?
C65 C66 . 1.385(4) ?
C65 H65 . 0.95 ?
C66 C67 . 1.394(4) ?
C66 C68 . 1.492(4) ?
C67 H67 . 0.95 ?
C45 F6C . 1.316(7) ?
C45 F4C . 1.317(6) ?
C45 F5B . 1.330(13) ?
C45 F5A . 1.332(11) ?
C45 F6A . 1.334(12) ?
C45 F5C . 1.361(7) ?
C45 F4 . 1.367(9) ?
C45 F6 . 1.394(11) ?
C45 F6B . 1.395(13) ?
C45 F4B . 1.404(14) ?
C45 F5 . 1.431(10) ?
C45 F4A . 1.443(11) ?
C53 F10B . 1.295(10) ?
C53 F12C . 1.327(6) ?
C53 F10C . 1.328(6) ?
C53 F10 . 1.329(7) ?
C53 F11A . 1.330(11) ?
C53 F11 . 1.341(7) ?
C53 F11B . 1.342(11) ?
C53 F10A . 1.360(12) ?
C53 F12A . 1.365(11) ?
C53 F12 . 1.379(8) ?
C53 F11C . 1.406(6) ?
C53 F12B . 1.425(10) ?
C60 F15A . 1.259(17) ?
C60 F15B . 1.299(8) ?
C60 F13A . 1.315(16) ?
C60 F14C . 1.316(11) ?
C60 F13 . 1.322(6) ?
C60 F14 . 1.346(9) ?
C60 F13B . 1.377(8) ?
C60 F14B . 1.382(12) ?
C60 F15 . 1.389(7) ?
C60 F15C . 1.395(13) ?
C60 F13C . 1.443(13) ?
C60 F14A . 1.458(16) ?
C68 F21A . 1.248(8) ?
C68 F19 . 1.289(6) ?
C68 F21B . 1.317(8) ?
C68 F20C . 1.319(10) ?
C68 F21C . 1.366(12) ?
C68 F20 . 1.370(8) ?
C68 F19A . 1.373(8) ?
C68 F19B . 1.376(9) ?
C68 F19C . 1.405(11) ?
C68 F20B . 1.412(10) ?
C68 F20A . 1.426(8) ?
C68 F21 . 1.430(7) ?
C69 F22 . 1.290(6) ?
C69 F23A . 1.301(11) ?
C69 F23B . 1.330(9) ?
C69 F24C . 1.335(9) ?
C69 F24B . 1.340(11) ?
C69 F22C . 1.354(9) ?
C69 F23C . 1.366(10) ?
C69 F22A . 1.377(11) ?
C69 F24 . 1.377(7) ?
C69 F23 . 1.384(6) ?
C69 F24A . 1.403(11) ?
C69 F22B . 1.413(10) ?
C70 Cl1 . 1.728(4) ?
C70 Cl2A . 1.737(9) ?
C70 Cl2B . 1.750(7) ?
C70 Cl1B . 1.768(7) ?
C70 Cl1A . 1.771(8) ?
C70 Cl2 . 1.783(5) ?
C70 H70A . 0.99 ?
C70 H70B . 0.99 ?
C70 H70D . 0.99 ?
C70 H70C . 0.99 ?
C70 H70F . 0.99 ?
C70 H70E . 0.99 ?
Cl3 C71 . 1.688(9) ?
Cl4 C71 . 1.613(11) ?
C71 H71B . 0.99 ?
C71 H71A . 0.99 ?

loop_
_geom_torsion_atom_site_label_1
_geom_torsion_atom_site_label_2
_geom_torsion_atom_site_label_3
_geom_torsion_atom_site_label_4
_geom_torsion_site_symmetry_1
_geom_torsion_site_symmetry_2
_geom_torsion_site_symmetry_3
_geom_torsion_site_symmetry_4
_geom_torsion
_geom_torsion_publ_flag
C14 P1 C1 P2 . . . . -60.4(2) ?
C3 P1 C1 P2 . . . . 66.80(19) ?
C8 P1 C1 P2 . . . . -178.97(16) ?
C14 P1 C1 Sb1 . . . . -176.15(11) ?
C3 P1 C1 Sb1 . . . . -48.95(13) ?
C8 P1 C1 Sb1 . . . . 65.28(14) ?
C21 P2 C1 P1 . . . . -128.44(17) ?
C32 P2 C1 P1 . . . . 110.55(18) ?
C26 P2 C1 P1 . . . . -13.0(2) ?
C21 P2 C1 Sb1 . . . . -17.42(15) ?
C32 P2 C1 Sb1 . . . . -138.43(12) ?
C26 P2 C1 Sb1 . . . . 97.97(14) ?
C7 C2 C3 C4 . . . . -3.7(4) ?
Sb1 C2 C3 C4 . . . . 175.6(2) ?
C7 C2 C3 P1 . . . . 174.2(2) ?
Sb1 C2 C3 P1 . . . . -6.5(3) ?
C1 P1 C3 C4 . . . . -141.2(2) ?
C14 P1 C3 C4 . . . . -12.8(3) ?
C8 P1 C3 C4 . . . . 105.0(2) ?
C1 P1 C3 C2 . . . . 41.0(2) ?
C14 P1 C3 C2 . . . . 169.35(19) ?
C8 P1 C3 C2 . . . . -72.8(2) ?
C2 C3 C4 C5 . . . . 2.7(4) ?
P1 C3 C4 C5 . . . . -175.0(2) ?
C3 C4 C5 C6 . . . . 0.5(4) ?
C4 C5 C6 C7 . . . . -2.5(4) ?
C3 C2 C7 C6 . . . . 1.7(4) ?
Sb1 C2 C7 C6 . . . . -177.6(2) ?
C5 C6 C7 C2 . . . . 1.4(4) ?
C1 P1 C8 C9 . . . . -129.7(2) ?
C14 P1 C8 C9 . . . . 104.9(3) ?
C3 P1 C8 C9 . . . . -18.6(3) ?
C1 P1 C8 C13 . . . . 56.6(3) ?
C14 P1 C8 C13 . . . . -68.8(3) ?
C3 P1 C8 C13 . . . . 167.7(2) ?
C13 C8 C9 C10 . . . . -0.3(5) ?
P1 C8 C9 C10 . . . . -173.9(3) ?
C8 C9 C10 C11 . . . . 0.4(5) ?
C9 C10 C11 C12 . . . . -0.6(5) ?
C10 C11 C12 C13 . . . . 0.6(5) ?
C11 C12 C13 C8 . . . . -0.5(5) ?
C9 C8 C13 C12 . . . . 0.3(4) ?
P1 C8 C13 C12 . . . . 174.1(2) ?
C1 P1 C14 C19 . . . . -16.2(3) ?
C3 P1 C14 C19 . . . . -137.6(2) ?
C8 P1 C14 C19 . . . . 103.3(2) ?
C1 P1 C14 C15 . . . . 167.6(2) ?
C3 P1 C14 C15 . . . . 46.2(3) ?
C8 P1 C14 C15 . . . . -72.9(3) ?
C19 C14 C15 C16 . . . . 4.4(4) ?
P1 C14 C15 C16 . . . . -179.4(2) ?
C14 C15 C16 C17 . . . . -2.0(5) ?
C15 C16 C17 C18 . . . . -1.4(5) ?
C16 C17 C18 C19 . . . . 2.4(5) ?
C17 C18 C19 C14 . . . . 0.0(4) ?
C15 C14 C19 C18 . . . . -3.4(4) ?
P1 C14 C19 C18 . . . . -179.6(2) ?
C25 C20 C21 C22 . . . . 1.1(4) ?
Sb1 C20 C21 C22 . . . . 177.7(2) ?
C25 C20 C21 P2 . . . . 172.7(2) ?
Sb1 C20 C21 P2 . . . . -10.7(3) ?
C1 P2 C21 C22 . . . . -168.7(2) ?
C32 P2 C21 C22 . . . . -46.5(3) ?
C26 P2 C21 C22 . . . . 71.9(2) ?
C1 P2 C21 C20 . . . . 19.4(3) ?
C32 P2 C21 C20 . . . . 141.6(2) ?
C26 P2 C21 C20 . . . . -100.0(2) ?
C20 C21 C22 C23 . . . . -0.1(4) ?
P2 C21 C22 C23 . . . . -171.8(2) ?
C21 C22 C23 C24 . . . . 0.2(5) ?
C22 C23 C24 C25 . . . . -1.3(5) ?
C23 C24 C25 C20 . . . . 2.3(5) ?
C21 C20 C25 C24 . . . . -2.1(4) ?
Sb1 C20 C25 C24 . . . . -178.7(2) ?
C1 P2 C26 C31 . . . . 81.8(3) ?
C21 P2 C26 C31 . . . . -162.3(2) ?
C32 P2 C26 C31 . . . . -43.3(3) ?
C1 P2 C26 C27 . . . . -94.5(2) ?
C21 P2 C26 C27 . . . . 21.4(3) ?
C32 P2 C26 C27 . . . . 140.3(2) ?
C31 C26 C27 C28 . . . . -1.1(4) ?
P2 C26 C27 C28 . . . . 175.2(2) ?
C26 C27 C28 C29 . . . . -1.5(4) ?
C27 C28 C29 C30 . . . . 3.0(5) ?
C28 C29 C30 C31 . . . . -1.8(5) ?
C29 C30 C31 C26 . . . . -0.8(4) ?
C27 C26 C31 C30 . . . . 2.3(4) ?
P2 C26 C31 C30 . . . . -174.0(2) ?
C1 P2 C32 C33 . . . . 32.2(3) ?
C21 P2 C32 C33 . . . . -86.6(3) ?
C26 P2 C32 C33 . . . . 157.2(2) ?
C1 P2 C32 C37 . . . . -151.4(2) ?
C21 P2 C32 C37 . . . . 89.7(3) ?
C26 P2 C32 C37 . . . . -26.4(3) ?
C37 C32 C33 C34 . . . . 1.3(5) ?
P2 C32 C33 C34 . . . . 177.7(3) ?
C32 C33 C34 C35 . . . . -1.3(5) ?
C33 C34 C35 C36 . . . . 0.9(5) ?
C34 C35 C36 C37 . . . . -0.3(5) ?
C35 C36 C37 C32 . . . . 0.3(5) ?
C33 C32 C37 C36 . . . . -0.8(5) ?
P2 C32 C37 C36 . . . . -177.2(3) ?
C43 C38 C39 C40 . . . . 1.3(4) ?
B1 C38 C39 C40 . . . . 176.8(3) ?
C38 C39 C40 C41 . . . . -0.7(5) ?
C38 C39 C40 C45 . . . . -179.5(3) ?
C39 C40 C41 C42 . . . . 0.1(5) ?
C45 C40 C41 C42 . . . . 178.9(3) ?
C40 C41 C42 C43 . . . . -0.2(4) ?
C40 C41 C42 C44 . . . . -178.2(3) ?
C41 C42 C43 C38 . . . . 1.0(4) ?
C44 C42 C43 C38 . . . . 178.9(3) ?
C39 C38 C43 C42 . . . . -1.5(4) ?
B1 C38 C43 C42 . . . . -176.7(3) ?
C41 C42 C44 F2 . . . . 93.2(4) ?
C43 C42 C44 F2 . . . . -84.7(4) ?
C41 C42 C44 F3 . . . . -147.1(3) ?
C43 C42 C44 F3 . . . . 34.9(4) ?
C41 C42 C44 F1 . . . . -26.8(4) ?
C43 C42 C44 F1 . . . . 155.2(3) ?
C51 C46 C47 C48 . . . . 1.2(4) ?
B1 C46 C47 C48 . . . . 175.1(3) ?
C46 C47 C48 C49 . . . . -0.1(4) ?
C46 C47 C48 C53 . . . . 179.7(3) ?
C47 C48 C49 C50 . . . . -1.0(4) ?
C53 C48 C49 C50 . . . . 179.1(3) ?
C48 C49 C50 C51 . . . . 1.1(4) ?
C48 C49 C50 C52 . . . . 178.6(3) ?
C49 C50 C51 C46 . . . . 0.1(4) ?
C52 C50 C51 C46 . . . . -177.5(3) ?
C47 C46 C51 C50 . . . . -1.2(4) ?
B1 C46 C51 C50 . . . . -175.1(3) ?
C49 C50 C52 F9 . . . . 140.2(3) ?
C51 C50 C52 F9 . . . . -42.2(4) ?
C49 C50 C52 F7 . . . . 17.9(4) ?
C51 C50 C52 F7 . . . . -164.5(3) ?
C49 C50 C52 F8 . . . . -101.2(3) ?
C51 C50 C52 F8 . . . . 76.4(3) ?
C59 C54 C55 C56 . . . . -1.2(4) ?
B1 C54 C55 C56 . . . . -174.3(3) ?
C54 C55 C56 C57 . . . . -1.5(5) ?
C54 C55 C56 C61 . . . . 177.2(3) ?
C55 C56 C57 C58 . . . . 2.5(4) ?
C61 C56 C57 C58 . . . . -176.2(3) ?
C56 C57 C58 C59 . . . . -0.8(4) ?
C56 C57 C58 C60 . . . . -180.0(3) ?
C57 C58 C59 C54 . . . . -2.0(4) ?
C60 C58 C59 C54 . . . . 177.2(3) ?
C55 C54 C59 C58 . . . . 2.9(4) ?
B1 C54 C59 C58 . . . . 175.8(3) ?
C55 C56 C61 F16 . . . . 122.4(3) ?
C57 C56 C61 F16 . . . . -58.9(4) ?
C55 C56 C61 F17 . . . . 1.2(4) ?
C57 C56 C61 F17 . . . . 179.9(3) ?
C55 C56 C61 F18 . . . . -117.4(3) ?
C57 C56 C61 F18 . . . . 61.4(4) ?
C67 C62 C63 C64 . . . . 1.7(4) ?
B1 C62 C63 C64 . . . . 175.5(3) ?
C62 C63 C64 C65 . . . . -1.3(4) ?
C62 C63 C64 C69 . . . . 176.7(3) ?
C63 C64 C65 C66 . . . . -0.3(4) ?
C69 C64 C65 C66 . . . . -178.3(3) ?
C64 C65 C66 C67 . . . . 1.5(4) ?
C64 C65 C66 C68 . . . . -179.8(3) ?
C65 C66 C67 C62 . . . . -1.1(4) ?
C68 C66 C67 C62 . . . . -179.8(3) ?
C63 C62 C67 C66 . . . . -0.5(4) ?
B1 C62 C67 C66 . . . . -174.5(3) ?
C59 C54 B1 C62 . . . . 27.2(4) ?
C55 C54 B1 C62 . . . . -160.3(2) ?
C59 C54 B1 C38 . . . . 146.4(3) ?
C55 C54 B1 C38 . . . . -41.2(3) ?
C59 C54 B1 C46 . . . . -93.6(3) ?
C55 C54 B1 C46 . . . . 78.9(3) ?
C67 C62 B1 C54 . . . . -154.5(2) ?
C63 C62 B1 C54 . . . . 32.0(4) ?
C67 C62 B1 C38 . . . . 81.9(3) ?
C63 C62 B1 C38 . . . . -91.6(3) ?
C67 C62 B1 C46 . . . . -37.8(3) ?
C63 C62 B1 C46 . . . . 148.7(3) ?
C43 C38 B1 C54 . . . . -26.5(4) ?
C39 C38 B1 C54 . . . . 158.5(2) ?
C43 C38 B1 C62 . . . . 98.2(3) ?
C39 C38 B1 C62 . . . . -76.9(3) ?
C43 C38 B1 C46 . . . . -142.2(3) ?
C39 C38 B1 C46 . . . . 42.7(3) ?
C51 C46 B1 C54 . . . . 83.8(3) ?
C47 C46 B1 C54 . . . . -89.8(3) ?
C51 C46 B1 C62 . . . . -39.3(3) ?
C47 C46 B1 C62 . . . . 147.1(3) ?
C51 C46 B1 C38 . . . . -155.0(2) ?
C47 C46 B1 C38 . . . . 31.4(3) ?
